data_7046665
loop_
_publ_author_name
'Sroor, Farid M.'
'Vendier, Laure'
'Etienne, Michel'

_publ_section_title
;
 Cyclooctatetraenyl calcium and strontium amido complexes.
;
_journal_issue 36
_journal_name_full 'Dalton transactions (Cambridge, England : 2003)'
_journal_page_first 12587
_journal_page_last 12595
_journal_paper_doi 10.1039/c8dt02257g
_journal_volume 47
_journal_year 2018
_chemical_absolute_configuration unk
_chemical_compound_source 'synthesis as described'
_chemical_formula_moiety 'C36 H68 Ca2 K2 N2 O2 Si4, C6 H6 '
_chemical_formula_sum 'C42 H74 Ca2 K2 N2 O2 Si4'
_chemical_formula_weight 909.741
_space_group_crystal_system monoclinic
_space_group_IT_number 9
_space_group_name_Hall 'C -2yc'
_space_group_name_H-M_alt 'C 1 c 1'
_symmetry_space_group_name_Hall 'C -2yc'
_symmetry_space_group_name_H-M 'C 1 c 1'
_atom_sites_solution_hydrogens difmap
_audit_creation_date 2017-01-09T16:41:15-00:00
_audit_creation_method 'WinGX routine CIF_UPDATE'
_audit_update_record
;
2018-04-25 deposited with the CCDC.
2018-06-13 downloaded from the CCDC.
;
_cell_angle_alpha 90
_cell_angle_beta 96.128(2)
_cell_angle_gamma 90
_cell_formula_units_Z 4
_cell_length_a 25.3493(19)
_cell_length_b 11.5675(8)
_cell_length_c 17.5984(13)
_cell_measurement_reflns_used 9941
_cell_measurement_temperature 100(2)
_cell_measurement_theta_max 27.88
_cell_measurement_theta_min 2.22
_cell_measurement_wavelength 0.71073
_cell_volume 5130.9(6)
_computing_molecular_graphics 'Ortep-3 for Windows (Farrugia, 1997)'
_computing_publication_material 'WinGX publication routines (Farrugia, 1999)'
_computing_structure_refinement 'SHELXL-2016/4 (Sheldrick, 2016)'
_computing_structure_solution 'SHELXT 2014/5 (Sheldrick, 2014)'
_diffrn_ambient_temperature 100(2)
_diffrn_measured_fraction_theta_full 1
_diffrn_measured_fraction_theta_max 1
_diffrn_measurement_device_type 'Bruker Kappa APEX II'
_diffrn_measurement_method \w-\f
_diffrn_radiation_monochromator graphite
_diffrn_radiation_source micro-source
_diffrn_radiation_type MoK\a
_diffrn_radiation_wavelength 0.71073
_diffrn_reflns_av_R_equivalents 0.0297
_diffrn_reflns_limit_h_max 30
_diffrn_reflns_limit_h_min -31
_diffrn_reflns_limit_k_max 14
_diffrn_reflns_limit_k_min -14
_diffrn_reflns_limit_l_max 21
_diffrn_reflns_limit_l_min -21
_diffrn_reflns_number 41522
_diffrn_reflns_theta_full 25.242
_diffrn_reflns_theta_max 26.372
_diffrn_reflns_theta_min 1.616
_diffrn_standards_decay_% 0
_diffrn_standards_interval_count 0
_diffrn_standards_interval_time 0
_diffrn_standards_number 0
_exptl_absorpt_coefficient_mu 0.511
_exptl_absorpt_correction_T_max 0.985
_exptl_absorpt_correction_T_min 0.817
_exptl_absorpt_correction_type multi-scan
_exptl_absorpt_process_details
;
        [c.f. r.h. blessing, acta cryst. (1995), a51, 33-38]
;
_exptl_crystal_colour colourless
_exptl_crystal_density_diffrn 1.185
_exptl_crystal_density_method 'not measured'
_exptl_crystal_description block
_exptl_crystal_F_000 1960
_exptl_crystal_size_max 0.2
_exptl_crystal_size_mid 0.12
_exptl_crystal_size_min 0.07
_refine_diff_density_max 1.14
_refine_diff_density_min -0.655
_refine_diff_density_rms 0.071
_refine_ls_abs_structure_details
;
 Refined as an inversion twin.
;
_refine_ls_abs_structure_Flack 0.22(4)
_refine_ls_extinction_method none
_refine_ls_goodness_of_fit_ref 1.031
_refine_ls_hydrogen_treatment refU
_refine_ls_matrix_type full
_refine_ls_number_parameters 490
_refine_ls_number_reflns 10437
_refine_ls_number_restraints 2
_refine_ls_restrained_S_all 1.03
_refine_ls_R_factor_all 0.0465
_refine_ls_R_factor_gt 0.0437
_refine_ls_shift/su_max 0.016
_refine_ls_shift/su_mean 0.001
_refine_ls_structure_factor_coef Fsqd
_refine_ls_weighting_details 'w=1/[\s^2^(Fo^2^)+(0.0491P)^2^+16.9626P] where P=(Fo^2^+2Fc^2^)/3'
_refine_ls_weighting_scheme calc
_refine_ls_wR_factor_gt 0.1064
_refine_ls_wR_factor_ref 0.1087
_reflns_number_gt 9999
_reflns_number_total 10437
_reflns_threshold_expression 'I > 2\s(I)'
_cod_data_source_file c8dt02257g2.cif
_cod_data_source_block Farid191216
_cod_depositor_comments 'Adding full bibliography for 7046661--7046667.cif.'
_cod_original_formula_sum 'C42 H74 Ca2 K2 N2 O2 Si4 '
_cod_database_code 7046665

loop_
_space_group_symop_operation_xyz
'x, y, z'
'x, -y, z+1/2'
'x+1/2, y+1/2, z'
'x+1/2, -y+1/2, z+1/2'

loop_
_atom_site_label
_atom_site_type_symbol
_atom_site_fract_x
_atom_site_fract_y
_atom_site_fract_z
_atom_site_U_iso_or_equiv
_atom_site_adp_type
_atom_site_occupancy
_atom_site_calc_flag
C6 C 0.6208(2) -0.0305(5) 0.1452(3) 0.0323(12) Uani 1 d
C7 C 0.5404(2) -0.2209(5) 0.1424(4) 0.0352(13) Uani 1 d
C8 C 0.5206(3) -0.0108(5) 0.0407(3) 0.0378(14) Uani 1 d
C9 C 0.4332(2) 0.1016(4) 0.2894(3) 0.0280(11) Uani 1 d
C10 C 0.4100(2) -0.0867(5) 0.1726(3) 0.0292(11) Uani 1 d
C11 C 0.4711(2) -0.1399(4) 0.3239(3) 0.0261(10) Uani 1 d
C13 C 0.4396(2) 0.2333(5) 0.0882(3) 0.0316(11) Uani 1 d
C14 C 0.4251(3) 0.3066(5) 0.0181(4) 0.0394(14) Uani 1 d
C15 C 0.4778(3) 0.3536(6) -0.0005(3) 0.0414(14) Uani 1 d
C16 C 0.5064(3) 0.3721(5) 0.0772(3) 0.0398(14) Uani 1 d
C17 C 0.6178(2) 0.3540(4) 0.2258(3) 0.0257(10) Uani 1 d
C18 C 0.5754(2) 0.4263(4) 0.2409(3) 0.0292(11) Uani 1 d
C19 C 0.5378(2) 0.4248(4) 0.2936(3) 0.0303(12) Uani 1 d
C20 C 0.5277(2) 0.3526(5) 0.3559(3) 0.0319(12) Uani 1 d
C21 C 0.5524(2) 0.2547(5) 0.3909(3) 0.0310(11) Uani 1 d
C22 C 0.5969(2) 0.1852(4) 0.3779(3) 0.0245(10) Uani 1 d
C23 C 0.63341(19) 0.1854(4) 0.3237(3) 0.0226(10) Uani 1 d
C24 C 0.64161(19) 0.2536(4) 0.2595(3) 0.0248(10) Uani 1 d
C30 C 0.8566(2) -0.5305(5) 0.4617(3) 0.0284(11) Uani 1 d
C31 C 0.7778(2) -0.7186(5) 0.4120(4) 0.0351(13) Uani 1 d
C32 C 0.7792(2) -0.4974(5) 0.3223(3) 0.0308(12) Uani 1 d
C33 C 0.7383(2) -0.3782(4) 0.6198(3) 0.0252(10) Uani 1 d
C34 C 0.7744(2) -0.6259(5) 0.6168(3) 0.0335(12) Uani 1 d
C35 C 0.6605(2) -0.5671(5) 0.5724(3) 0.0318(12) Uani 1 d
C37 C 0.8454(2) -0.1883(5) 0.3912(3) 0.0346(12) Uani 1 d
C38 C 0.8746(3) -0.0883(7) 0.4316(4) 0.0509(17) Uani 1 d
C39 C 0.8883(3) -0.1399(8) 0.5102(4) 0.064(2) Uani 1 d
C40 C 0.8387(3) -0.2051(6) 0.5231(4) 0.0425(15) Uani 1 d
C49 C 0.7930(4) 0.0910(7) 0.2049(5) 0.0573(8) Uani 1 d
C50 C 0.7914(3) -0.0227(6) 0.1763(5) 0.0573(8) Uani 1 d
C51 C 0.8375(3) -0.0842(6) 0.1830(5) 0.0573(8) Uani 1 d
C52 C 0.8849(3) -0.0356(7) 0.2142(5) 0.0573(8) Uani 1 d
C53 C 0.8866(3) 0.0761(6) 0.2407(5) 0.0573(8) Uani 1 d
C54 C 0.8399(3) 0.1384(7) 0.2358(5) 0.0573(8) Uani 1 d
N1 N 0.52042(16) 0.0103(3) 0.2112(2) 0.0186(8) Uani 1 d
N2 N 0.74056(16) -0.4919(3) 0.4715(2) 0.0191(8) Uani 1 d
O1 O 0.48946(15) 0.2773(3) 0.1235(2) 0.0294(8) Uani 1 d
O2 O 0.81570(14) -0.2419(3) 0.4484(2) 0.0287(8) Uani 1 d
CA1 Ca 0.53903(4) 0.20715(7) 0.24000(5) 0.01811(19) Uani 1 d
K2 K 0.59677(4) -0.07959(8) 0.33396(6) 0.0244(2) Uani 1 d
CA3 Ca 0.72459(4) -0.29915(8) 0.43074(5) 0.0195(2) Uani 1 d
C41 C 0.7161(3) -0.0943(6) 0.3600(5) 0.0545(7) Uani 1 d
C42 C 0.7041(3) -0.1749(6) 0.3055(5) 0.0545(7) Uani 1 d
C43 C 0.6705(3) -0.2683(6) 0.2962(5) 0.0545(7) Uani 1 d
C44 C 0.6341(3) -0.3210(7) 0.3393(5) 0.0545(7) Uani 1 d
C45 C 0.6184(3) -0.3045(7) 0.4128(5) 0.0545(7) Uani 1 d
C46 C 0.6346(3) -0.2232(6) 0.4747(5) 0.0545(7) Uani 1 d
C47 C 0.6705(3) -0.1270(7) 0.4813(5) 0.0545(7) Uani 1 d
C48 C 0.7041(3) -0.0739(7) 0.4303(5) 0.0545(7) Uani 1 d
K4 K 0.64542(4) 0.41876(8) 0.39142(6) 0.0253(2) Uani 1 d
SI1 Si 0.54759(6) -0.05937(11) 0.13940(7) 0.0211(3) Uani 1 d
SI2 Si 0.46274(5) -0.02788(11) 0.24487(7) 0.0190(3) Uani 1 d
SI3 Si 0.72983(5) -0.51599(11) 0.56383(7) 0.0196(3) Uani 1 d
SI4 Si 0.78610(5) -0.55729(11) 0.42216(7) 0.0201(3) Uani 1 d
H61 H 0.62658 0.04987 0.146379 0.07(3) Uiso 1 d
H63 H 0.639359 -0.063719 0.191129 0.08(3) Uiso 1 d
H62 H 0.634727 -0.060979 0.101171 0.06(2) Uiso 1 d
H72 H 0.505342 -0.244209 0.13791 0.05(2) Uiso 1 d
H71 H 0.557601 -0.249496 0.18939 0.07(3) Uiso 1 d
H73 H 0.557951 -0.253 0.099931 0.06(2) Uiso 1 d
H82 H 0.484582 -0.032399 0.03274 0.022(14) Uiso 1 d
H83 H 0.539886 -0.048532 0.003271 0.07(2) Uiso 1 d
H81 H 0.525229 0.070482 0.03622 0.05(2) Uiso 1 d
H91 H 0.42516 0.161869 0.25428 0.08(3) Uiso 1 d
H93 H 0.456649 0.132195 0.32965 0.015(12) Uiso 1 d
H92 H 0.401134 0.08204 0.30948 0.034(16) Uiso 1 d
H102 H 0.406141 -0.041368 0.126904 0.046(19) Uiso 1 d
H101 H 0.419127 -0.16151 0.157146 0.05(2) Uiso 1 d
H103 H 0.376548 -0.091166 0.191772 0.06(2) Uiso 1 d
H112 H 0.489487 -0.204459 0.308393 0.031(16) Uiso 1 d
H113 H 0.49159 -0.108001 0.36573 0.038(17) Uiso 1 d
H111 H 0.437387 -0.163754 0.33857 0.05(2) Uiso 1 d
H131 H 0.444522 0.151834 0.072824 0.023(14) Uiso 1 d
H132 H 0.412371 0.237329 0.123652 0.036(17) Uiso 1 d
H142 H 0.400928 0.369267 0.02902 0.09(3) Uiso 1 d
H141 H 0.406688 0.2609 -0.02402 0.05(2) Uiso 1 d
H152 H 0.49716 0.29736 -0.027535 0.06(2) Uiso 1 d
H151 H 0.475402 0.425751 -0.028769 0.039(18) Uiso 1 d
H162 H 0.544522 0.364182 0.077531 0.035(16) Uiso 1 d
H161 H 0.496446 0.44885 0.098989 0.043(18) Uiso 1 d
H171 H 0.633101 0.378016 0.180346 0.05(2) Uiso 1 d
H181 H 0.568666 0.485351 0.204906 0.021(13) Uiso 1 d
H191 H 0.510283 0.483397 0.28183 0.034(16) Uiso 1 d
H201 H 0.494448 0.36939 0.37558 0.05(2) Uiso 1 d
H211 H 0.53394 0.226624 0.432607 0.05(2) Uiso 1 d
H22 H 0.60231 0.124887 0.41318 0.046(19) Uiso 1 d
H231 H 0.656857 0.121408 0.33007 0.019(13) Uiso 1 d
H241 H 0.66995 0.224483 0.232487 0.05(2) Uiso 1 d
H303 H 0.86335 -0.451015 0.465291 0.045(19) Uiso 1 d
H301 H 0.864 -0.565933 0.510931 0.022(14) Uiso 1 d
H302 H 0.88048 -0.563275 0.428471 0.06(2) Uiso 1 d
H312 H 0.780107 -0.755471 0.46028 0.08(3) Uiso 1 d
H313 H 0.804091 -0.752316 0.38348 0.037(17) Uiso 1 d
H311 H 0.74264 -0.738509 0.386971 0.08(3) Uiso 1 d
H323 H 0.788404 -0.4157 0.32399 0.06(2) Uiso 1 d
H321 H 0.802979 -0.536138 0.291636 0.06(2) Uiso 1 d
H322 H 0.74434 -0.506454 0.297541 0.06(2) Uiso 1 d
H333 H 0.774465 -0.351671 0.624228 0.045(19) Uiso 1 d
H332 H 0.728683 -0.38769 0.669353 0.028(15) Uiso 1 d
H331 H 0.716591 -0.320065 0.59622 0.08(3) Uiso 1 d
H342 H 0.810843 -0.60442 0.618789 0.07(2) Uiso 1 d
H343 H 0.766351 -0.631991 0.668239 0.032(16) Uiso 1 d
H341 H 0.770428 -0.699944 0.59574 0.07(3) Uiso 1 d
H352 H 0.63511 -0.517076 0.54614 0.05(2) Uiso 1 d
H351 H 0.655354 -0.57274 0.62642 0.038(17) Uiso 1 d
H353 H 0.655411 -0.643764 0.54906 0.033(16) Uiso 1 d
H371 H 0.8706 -0.24274 0.375154 0.05(2) Uiso 1 d
H372 H 0.8204 -0.163599 0.34845 0.048(19) Uiso 1 d
H381 H 0.90554 -0.071074 0.40714 0.14(5) Uiso 1 d
H382 H 0.851007 -0.021969 0.43312 0.11(4) Uiso 1 d
H391 H 0.89648 -0.08404 0.552541 0.05(2) Uiso 1 d
H392 H 0.917351 -0.19458 0.509706 0.08(3) Uiso 1 d
H401 H 0.846071 -0.272449 0.55466 0.08(3) Uiso 1 d
H402 H 0.814816 -0.155599 0.546482 0.035(17) Uiso 1 d
H491 H 0.762444 0.130116 0.20422 0.20(7) Uiso 1 d
H501 H 0.760386 -0.054598 0.15533 0.11(4) Uiso 1 d
H511 H 0.838181 -0.160316 0.166018 0.10(3) Uiso 1 d
H521 H 0.91614 -0.078629 0.21796 0.11(4) Uiso 1 d
H531 H 0.918983 0.110271 0.26202 0.08(3) Uiso 1 d
H541 H 0.842669 0.21438 0.254531 0.18(6) Uiso 1 d
H421 H 0.725271 -0.164721 0.265051 0.41(18) Uiso 1 d
H431 H 0.67435 -0.30603 0.25002 0.37(17) Uiso 1 d
H41 H 0.619102 -0.384429 0.31371 0.30(12) Uiso 1 d
H451 H 0.593863 -0.35963 0.42374 0.36(15) Uiso 1 d
H461 H 0.618073 -0.23873 0.517331 0.31(13) Uiso 1 d
H471 H 0.677011 -0.103309 0.532743 0.4(2) Uiso 1 d
H481 H 0.72362 -0.01008 0.453211 0.27(11) Uiso 1 d
H411 H 0.74624 -0.04714 0.348149 0.31(13) Uiso 1 d

loop_
_atom_site_aniso_label
_atom_site_aniso_U_11
_atom_site_aniso_U_22
_atom_site_aniso_U_33
_atom_site_aniso_U_23
_atom_site_aniso_U_13
_atom_site_aniso_U_12
C6 0.032(3) 0.038(3) 0.029(3) 0.006(2) 0.010(2) 0.001(2)
C7 0.039(3) 0.023(3) 0.045(3) -0.007(2) 0.008(3) 0.005(2)
C8 0.057(4) 0.036(3) 0.020(3) -0.008(2) -0.002(2) 0.015(3)
C9 0.028(3) 0.024(2) 0.034(3) -0.005(2) 0.010(2) -0.001(2)
C10 0.027(3) 0.032(3) 0.028(3) -0.004(2) -0.002(2) -0.006(2)
C11 0.030(3) 0.025(2) 0.023(2) 0.0060(19) 0.003(2) -0.003(2)
C13 0.028(3) 0.030(3) 0.034(3) -0.001(2) -0.004(2) 0.001(2)
C14 0.042(3) 0.034(3) 0.039(3) 0.006(2) -0.013(3) 0.001(3)
C15 0.049(4) 0.045(4) 0.028(3) 0.010(3) -0.005(2) 0.000(3)
C16 0.049(4) 0.033(3) 0.036(3) 0.010(2) -0.005(3) -0.009(3)
C17 0.029(3) 0.020(2) 0.027(2) 0.0050(19) -0.005(2) -0.008(2)
C18 0.035(3) 0.012(2) 0.036(3) 0.007(2) -0.016(2) -0.006(2)
C19 0.024(3) 0.013(2) 0.050(3) -0.010(2) -0.016(2) 0.0048(19)
C20 0.027(3) 0.029(3) 0.039(3) -0.014(2) -0.001(2) -0.001(2)
C21 0.036(3) 0.030(3) 0.026(3) -0.007(2) 0.003(2) -0.009(2)
C22 0.035(3) 0.015(2) 0.021(2) 0.0020(18) -0.007(2) -0.0088(19)
C23 0.019(2) 0.011(2) 0.035(3) 0.0025(18) -0.0109(19) 0.0038(17)
C24 0.018(2) 0.026(2) 0.030(3) -0.003(2) 0.0010(19) -0.0011(19)
C30 0.020(2) 0.034(3) 0.030(3) -0.006(2) -0.006(2) 0.004(2)
C31 0.036(3) 0.023(3) 0.045(3) -0.014(2) 0.000(2) 0.007(2)
C32 0.028(3) 0.047(3) 0.017(2) -0.004(2) 0.0017(19) 0.009(2)
C33 0.032(3) 0.026(2) 0.016(2) 0.0001(19) -0.0036(19) 0.002(2)
C34 0.044(3) 0.032(3) 0.023(3) 0.008(2) 0.001(2) 0.014(2)
C35 0.034(3) 0.033(3) 0.030(3) -0.001(2) 0.008(2) -0.004(2)
C37 0.028(3) 0.041(3) 0.036(3) -0.007(2) 0.007(2) -0.002(2)
C38 0.051(4) 0.055(4) 0.045(4) 0.004(3) -0.004(3) -0.023(4)
C39 0.068(5) 0.069(5) 0.050(4) 0.008(4) -0.024(4) -0.037(5)
C40 0.043(3) 0.044(3) 0.037(3) 0.006(3) -0.014(3) -0.014(3)
C49 0.066(2) 0.0438(16) 0.065(2) 0.0082(14) 0.0225(16) 0.0038(14)
C50 0.066(2) 0.0438(16) 0.065(2) 0.0082(14) 0.0225(16) 0.0038(14)
C51 0.066(2) 0.0438(16) 0.065(2) 0.0082(14) 0.0225(16) 0.0038(14)
C52 0.066(2) 0.0438(16) 0.065(2) 0.0082(14) 0.0225(16) 0.0038(14)
C53 0.066(2) 0.0438(16) 0.065(2) 0.0082(14) 0.0225(16) 0.0038(14)
C54 0.066(2) 0.0438(16) 0.065(2) 0.0082(14) 0.0225(16) 0.0038(14)
N1 0.0226(19) 0.0123(17) 0.0201(19) -0.0010(14) -0.0017(15) -0.0002(15)
N2 0.0198(19) 0.0199(19) 0.0168(18) -0.0003(15) -0.0022(14) 0.0046(15)
O1 0.036(2) 0.0232(17) 0.0266(18) 0.0053(14) -0.0093(15) -0.0077(15)
O2 0.0242(18) 0.0251(18) 0.035(2) 0.0012(15) -0.0048(15) -0.0040(14)
CA1 0.0187(4) 0.0138(4) 0.0208(4) 0.0007(3) -0.0027(3) -0.0008(3)
K2 0.0263(5) 0.0138(4) 0.0311(5) 0.0024(4) -0.0067(4) 0.0025(4)
CA3 0.0195(4) 0.0138(4) 0.0241(5) 0.0004(4) -0.0033(3) 0.0018(3)
C41 0.0456(14) 0.0459(14) 0.0681(17) 0.0139(12) -0.0114(12) 0.0243(11)
C42 0.0456(14) 0.0459(14) 0.0681(17) 0.0139(12) -0.0114(12) 0.0243(11)
C43 0.0456(14) 0.0459(14) 0.0681(17) 0.0139(12) -0.0114(12) 0.0243(11)
C44 0.0456(14) 0.0459(14) 0.0681(17) 0.0139(12) -0.0114(12) 0.0243(11)
C45 0.0456(14) 0.0459(14) 0.0681(17) 0.0139(12) -0.0114(12) 0.0243(11)
C46 0.0456(14) 0.0459(14) 0.0681(17) 0.0139(12) -0.0114(12) 0.0243(11)
C47 0.0456(14) 0.0459(14) 0.0681(17) 0.0139(12) -0.0114(12) 0.0243(11)
C48 0.0456(14) 0.0459(14) 0.0681(17) 0.0139(12) -0.0114(12) 0.0243(11)
K4 0.0271(5) 0.0154(4) 0.0309(5) -0.0010(4) -0.0088(4) -0.0022(4)
SI1 0.0270(7) 0.0169(6) 0.0194(6) -0.0012(5) 0.0027(5) 0.0050(5)
SI2 0.0202(6) 0.0167(6) 0.0196(6) -0.0011(5) 0.0001(5) -0.0019(5)
SI3 0.0257(7) 0.0159(6) 0.0167(6) 0.0010(5) 0.0006(5) 0.0037(5)
SI4 0.0206(6) 0.0209(6) 0.0179(6) -0.0044(5) -0.0027(5) 0.0057(5)

loop_
_atom_type_symbol
_atom_type_description
_atom_type_scat_dispersion_real
_atom_type_scat_dispersion_imag
_atom_type_scat_source
C C 0.0033 0.0016 'International Tables Vol C Tables 4.2.6.8 and 6.1.1.4'
H H 0 0 'International Tables Vol C Tables 4.2.6.8 and 6.1.1.4'
N N 0.0061 0.0033 'International Tables Vol C Tables 4.2.6.8 and 6.1.1.4'
O O 0.0106 0.006 'International Tables Vol C Tables 4.2.6.8 and 6.1.1.4'
Ca Ca 0.2262 0.3064 'International Tables Vol C Tables 4.2.6.8 and 6.1.1.4'
Si Si 0.0817 0.0704 'International Tables Vol C Tables 4.2.6.8 and 6.1.1.4'
K K 0.2009 0.2494 'International Tables Vol C Tables 4.2.6.8 and 6.1.1.4'

loop_
_geom_angle_atom_site_label_1
_geom_angle_atom_site_label_2
_geom_angle_atom_site_label_3
_geom_angle
_geom_angle_site_symmetry_1
_geom_angle_site_symmetry_3
SI1 C6 K2 75.53(17) . .
SI2 C9 CA1 78.74(17) . .
SI2 C11 K2 85.70(18) . .
O1 C13 C14 106.3(5) . .
C15 C14 C13 103.5(5) . .
C16 C15 C14 101.9(5) . .
O1 C16 C15 105.2(5) . .
C18 C17 C24 135.2(5) . .
C18 C17 CA1 76.4(3) . .
C24 C17 CA1 74.1(3) . .
C18 C17 K4 76.9(3) . .
C24 C17 K4 75.7(3) . .
CA1 C17 K4 99.62(16) . .
C19 C18 C17 134.8(5) . .
C19 C18 CA1 74.7(3) . .
C17 C18 CA1 73.0(3) . .
C19 C18 K4 78.3(3) . .
C17 C18 K4 76.2(3) . .
CA1 C18 K4 98.42(15) . .
C18 C19 C20 135.1(5) . .
C18 C19 CA1 75.2(3) . .
C20 C19 CA1 74.4(3) . .
C18 C19 K4 75.2(3) . .
C20 C19 K4 77.1(3) . .
CA1 C19 K4 97.62(15) . .
C21 C20 C19 134.8(5) . .
C21 C20 CA1 75.5(3) . .
C19 C20 CA1 74.9(3) . .
C21 C20 K4 74.6(3) . .
C19 C20 K4 76.2(3) . .
CA1 C20 K4 97.51(17) . .
C20 C21 C22 135.0(5) . .
C20 C21 CA1 74.3(3) . .
C22 C21 CA1 75.2(3) . .
C20 C21 K4 78.8(3) . .
C22 C21 K4 74.0(3) . .
CA1 C21 K4 98.42(17) . .
C23 C22 C21 134.7(5) . .
C23 C22 CA1 74.0(3) . .
C21 C22 CA1 74.3(3) . .
C23 C22 K4 75.8(3) . .
C21 C22 K4 78.6(3) . .
CA1 C22 K4 99.60(15) . .
C23 C22 K2 79.5(3) . .
C21 C22 K2 127.4(3) . .
CA1 C22 K2 83.43(12) . .
K4 C22 K2 153.1(2) . .
C22 C23 C24 135.3(4) . .
C22 C23 CA1 76.0(3) . .
C24 C23 CA1 73.0(3) . .
C22 C23 K4 76.9(3) . .
C24 C23 K4 78.1(3) . .
CA1 C23 K4 100.55(14) . .
C22 C23 K2 75.1(3) . .
C24 C23 K2 130.3(3) . .
CA1 C23 K2 82.78(12) . .
K4 C23 K2 150.1(2) . .
C17 C24 C23 134.8(5) . .
C17 C24 CA1 75.0(3) . .
C23 C24 CA1 76.3(3) . .
C17 C24 K4 77.2(3) . .
C23 C24 K4 74.5(3) . .
CA1 C24 K4 100.38(16) . .
SI3 C35 K4 87.05(19) . 1_545
O2 C37 C38 105.2(5) . .
C37 C38 C39 100.5(6) . .
C40 C39 C38 102.8(6) . .
O2 C40 C39 105.8(5) . .
C54 C49 C50 120.4(8) . .
C51 C50 C49 117.8(9) . .
C50 C51 C52 121.5(8) . .
C53 C52 C51 120.8(8) . .
C52 C53 C54 118.3(8) . .
C49 C54 C53 121.3(8) . .
SI2 N1 SI1 124.6(2) . .
SI2 N1 CA1 109.61(19) . .
SI1 N1 CA1 121.7(2) . .
SI2 N1 K2 100.14(17) . .
SI1 N1 K2 95.23(16) . .
CA1 N1 K2 94.73(13) . .
SI4 N2 SI3 127.2(2) . .
SI4 N2 CA3 111.7(2) . .
SI3 N2 CA3 113.88(19) . .
SI4 N2 K4 99.89(17) . 1_545
SI3 N2 K4 101.53(18) . 1_545
CA3 N2 K4 94.79(13) . 1_545
C13 O1 C16 108.7(4) . .
C13 O1 CA1 126.7(3) . .
C16 O1 CA1 124.6(3) . .
C40 O2 C37 108.4(4) . .
C40 O2 CA3 119.4(3) . .
C37 O2 CA3 126.2(3) . .
N1 CA1 O1 93.87(13) . .
N1 CA1 C24 113.22(15) . .
O1 CA1 C24 117.10(15) . .
N1 CA1 C17 136.87(16) . .
O1 CA1 C17 91.90(14) . .
C24 CA1 C17 30.89(16) . .
N1 CA1 C20 136.93(17) . .
O1 CA1 C20 110.15(16) . .
C24 CA1 C20 87.53(16) . .
C17 CA1 C20 79.20(17) . .
N1 CA1 C23 99.95(14) . .
O1 CA1 C23 147.74(15) . .
C24 CA1 C23 30.72(16) . .
C17 CA1 C23 58.42(15) . .
C20 CA1 C23 78.64(16) . .
N1 CA1 C19 164.79(17) . .
O1 CA1 C19 87.64(15) . .
C24 CA1 C19 79.18(16) . .
C17 CA1 C19 58.07(17) . .
C20 CA1 C19 30.68(19) . .
C23 CA1 C19 86.47(14) . .
N1 CA1 C18 164.76(17) . .
O1 CA1 C18 80.59(13) . .
C24 CA1 C18 58.45(17) . .
C17 CA1 C18 30.53(18) . .
C20 CA1 C18 57.99(19) . .
C23 CA1 C18 78.51(15) . .
C19 CA1 C18 30.12(19) . .
N1 CA1 C21 114.06(15) . .
O1 CA1 C21 139.68(16) . .
C24 CA1 C21 79.18(16) . .
C17 CA1 C21 86.90(16) . .
C20 CA1 C21 30.25(18) . .
C23 CA1 C21 57.88(17) . .
C19 CA1 C21 57.90(18) . .
C18 CA1 C21 78.20(17) . .
N1 CA1 C22 100.25(14) . .
O1 CA1 C22 165.83(13) . .
C24 CA1 C22 58.11(16) . .
C17 CA1 C22 78.69(15) . .
C20 CA1 C22 57.96(17) . .
C23 CA1 C22 30.06(16) . .
C19 CA1 C22 78.40(16) . .
C18 CA1 C22 86.03(15) . .
C21 CA1 C22 30.53(17) . .
N1 CA1 C9 62.04(14) . .
O1 CA1 C9 89.05(14) . .
C24 CA1 C9 153.85(16) . .
C17 CA1 C9 160.86(15) . .
C20 CA1 C9 82.53(15) . .
C23 CA1 C9 123.17(15) . .
C19 CA1 C9 102.89(16) . .
C18 CA1 C9 131.49(17) . .
C21 CA1 C9 80.11(15) . .
C22 CA1 C9 96.41(15) . .
N1 CA1 SI2 28.51(10) . .
O1 CA1 SI2 92.57(9) . .
C24 CA1 SI2 136.59(12) . .
C17 CA1 SI2 165.08(12) . .
C20 CA1 SI2 112.44(13) . .
C23 CA1 SI2 113.20(11) . .
C19 CA1 SI2 136.35(14) . .
C18 CA1 SI2 164.29(14) . .
C21 CA1 SI2 98.78(12) . .
C22 CA1 SI2 99.21(10) . .
C9 CA1 SI2 33.54(10) . .
N1 K2 C44 122.94(18) . .
N1 K2 C45 136.76(18) . .
C44 K2 C45 27.5(2) . .
N1 K2 C43 118.26(18) . .
C44 K2 C43 27.2(2) . .
C45 K2 C43 51.5(2) . .
N1 K2 C41 134.78(18) . .
C44 K2 C41 68.2(2) . .
C45 K2 C41 75.4(2) . .
C43 K2 C41 49.6(2) . .
N1 K2 C42 122.78(18) . .
C44 K2 C42 50.9(2) . .
C45 K2 C42 68.6(2) . .
C43 K2 C42 26.4(2) . .
C41 K2 C42 25.8(2) . .
N1 K2 C48 151.82(18) . .
C44 K2 C48 74.8(2) . .
C45 K2 C48 69.5(2) . .
C43 K2 C48 66.3(2) . .
C41 K2 C48 25.2(2) . .
C42 K2 C48 48.3(2) . .
N1 K2 C46 156.46(18) . .
C44 K2 C46 52.1(2) . .
C45 K2 C46 28.1(2) . .
C43 K2 C46 68.5(2) . .
C41 K2 C46 67.8(2) . .
C42 K2 C46 74.1(2) . .
C48 K2 C46 51.4(2) . .
N1 K2 C47 167.66(17) . .
C44 K2 C47 68.9(2) . .
C45 K2 C47 52.1(2) . .
C43 K2 C47 73.7(2) . .
C41 K2 C47 49.7(2) . .
C42 K2 C47 66.3(2) . .
C48 K2 C47 27.1(2) . .
C46 K2 C47 27.1(2) . .
N1 K2 C22 79.61(11) . .
C44 K2 C22 156.82(18) . .
C45 K2 C22 137.68(19) . .
C43 K2 C22 141.0(2) . .
C41 K2 C22 92.47(18) . .
C42 K2 C22 114.60(19) . .
C48 K2 C22 82.28(17) . .
C46 K2 C22 109.72(18) . .
C47 K2 C22 88.98(17) . .
N1 K2 C23 78.01(11) . .
C44 K2 C23 144.30(19) . .
C45 K2 C23 145.23(18) . .
C43 K2 C23 119.44(19) . .
C41 K2 C23 76.77(17) . .
C42 K2 C23 93.88(18) . .
C48 K2 C23 76.39(17) . .
C46 K2 C23 119.83(18) . .
C47 K2 C23 93.67(17) . .
C22 K2 C23 25.34(13) . .
N1 K2 C11 57.97(12) . .
C44 K2 C11 96.19(18) . .
C45 K2 C11 88.18(18) . .
C43 K2 C11 117.62(19) . .
C41 K2 C11 163.42(17) . .
C42 K2 C11 143.78(18) . .
C48 K2 C11 147.89(19) . .
C46 K2 C11 98.58(18) . .
C47 K2 C11 120.78(18) . .
C22 K2 C11 101.35(14) . .
C23 K2 C11 119.31(13) . .
N2 CA3 O2 95.18(14) . .
N2 CA3 C47 133.7(2) . .
O2 CA3 C47 106.1(2) . .
N2 CA3 C43 117.2(2) . .
O2 CA3 C43 118.9(2) . .
C47 CA3 C43 87.8(2) . .
N2 CA3 C46 110.5(2) . .
O2 CA3 C46 136.3(2) . .
C47 CA3 C46 31.6(2) . .
C43 CA3 C46 80.5(2) . .
N2 CA3 C42 141.3(2) . .
O2 CA3 C42 93.4(2) . .
C47 CA3 C42 78.8(2) . .
C43 CA3 C42 30.2(2) . .
C46 CA3 C42 88.0(2) . .
N2 CA3 C48 162.4(2) . .
O2 CA3 C48 85.1(2) . .
C47 CA3 C48 31.6(3) . .
C43 CA3 C48 77.3(2) . .
C46 CA3 C48 59.9(2) . .
C42 CA3 C48 56.1(3) . .
N2 CA3 C44 101.64(19) . .
O2 CA3 C44 149.4(2) . .
C47 CA3 C44 80.2(2) . .
C43 CA3 C44 30.6(2) . .
C46 CA3 C44 59.6(2) . .
C42 CA3 C44 57.9(2) . .
C48 CA3 C44 86.3(2) . .
N2 CA3 C41 168.4(2) . .
O2 CA3 C41 81.01(19) . .
C47 CA3 C41 57.8(3) . .
C43 CA3 C41 56.8(2) . .
C46 CA3 C41 79.2(2) . .
C42 CA3 C41 29.4(2) . .
C48 CA3 C41 28.8(2) . .
C44 CA3 C41 77.4(2) . .
N2 CA3 C45 98.71(19) . .
O2 CA3 C45 165.19(19) . .
C47 CA3 C45 60.2(2) . .
C43 CA3 C45 58.4(3) . .
C46 CA3 C45 32.0(2) . .
C42 CA3 C45 78.9(2) . .
C48 CA3 C45 80.1(2) . .
C44 CA3 C45 30.5(2) . .
C41 CA3 C45 86.3(2) . .
N2 CA3 SI4 27.77(10) . .
O2 CA3 SI4 78.87(9) . .
C47 CA3 SI4 160.95(18) . .
C43 CA3 SI4 106.16(17) . .
C46 CA3 SI4 136.50(18) . .
C42 CA3 SI4 119.67(18) . .
C48 CA3 SI4 163.23(18) . .
C44 CA3 SI4 105.09(17) . .
C41 CA3 SI4 140.95(19) . .
C45 CA3 SI4 115.92(17) . .
N2 CA3 SI3 26.98(10) . .
O2 CA3 SI3 98.49(9) . .
C47 CA3 SI3 107.91(18) . .
C43 CA3 SI3 133.91(18) . .
C46 CA3 SI3 90.86(17) . .
C42 CA3 SI3 163.94(18) . .
C48 CA3 SI3 135.54(19) . .
C44 CA3 SI3 108.11(17) . .
C41 CA3 SI3 164.26(19) . .
C45 CA3 SI3 91.66(17) . .
SI4 CA3 SI3 53.06(3) . .
C48 C41 C42 136.9(9) . .
C48 C41 CA3 74.9(4) . .
C42 C41 CA3 73.7(4) . .
C48 C41 K2 78.8(5) . .
C42 C41 K2 77.6(5) . .
CA3 C41 K2 98.7(3) . .
C41 C42 C43 135.8(9) . .
C41 C42 CA3 76.9(5) . .
C43 C42 CA3 74.7(4) . .
C41 C42 K2 76.6(5) . .
C43 C42 K2 75.5(4) . .
CA3 C42 K2 99.2(3) . .
C42 C43 C44 135.7(9) . .
C42 C43 CA3 75.1(4) . .
C44 C43 CA3 76.3(4) . .
C42 C43 K2 78.1(4) . .
C44 C43 K2 74.5(4) . .
CA3 C43 K2 100.2(3) . .
C43 C44 C45 135.1(9) . .
C43 C44 CA3 73.2(4) . .
C45 C44 CA3 75.1(4) . .
C43 C44 K2 78.3(4) . .
C45 C44 K2 77.2(4) . .
CA3 C44 K2 100.5(3) . .
C43 C44 K4 122.0(5) . 1_545
C45 C44 K4 83.6(4) . 1_545
CA3 C44 K4 82.47(16) . 1_545
K2 C44 K4 159.0(3) . 1_545
C44 C45 C46 133.3(8) . .
C44 C45 CA3 74.5(4) . .
C46 C45 CA3 72.4(4) . .
C44 C45 K2 75.3(4) . .
C46 C45 K2 78.9(4) . .
CA3 C45 K2 99.7(3) . .
C44 C45 K4 71.4(4) . 1_545
C46 C45 K4 131.4(4) . 1_545
CA3 C45 K4 79.48(16) . 1_545
K2 C45 K4 145.6(3) . 1_545
C47 C46 C45 133.2(8) . .
C47 C46 CA3 73.8(4) . .
C45 C46 CA3 75.6(4) . .
C47 C46 K2 77.6(4) . .
C45 C46 K2 72.9(4) . .
CA3 C46 K2 98.7(3) . .
C46 C47 C48 133.9(8) . .
C46 C47 CA3 74.5(4) . .
C48 C47 CA3 75.4(4) . .
C46 C47 K2 75.4(4) . .
C48 C47 K2 75.2(4) . .
CA3 C47 K2 98.2(3) . .
C41 C48 C47 135.7(9) . .
C41 C48 CA3 76.3(5) . .
C47 C48 CA3 73.0(4) . .
C41 C48 K2 76.0(5) . .
C47 C48 K2 77.6(4) . .
CA3 C48 K2 98.2(3) . .
N2 K4 C23 125.13(12) 1_565 .
N2 K4 C22 133.67(13) 1_565 .
C23 K4 C22 27.32(15) . .
N2 K4 C24 124.63(13) 1_565 .
C23 K4 C24 27.41(14) . .
C22 K4 C24 51.64(14) . .
N2 K4 C17 131.56(13) 1_565 .
C23 K4 C17 51.69(14) . .
C22 K4 C17 69.21(13) . .
C24 K4 C17 27.09(14) . .
N2 K4 C21 147.74(14) 1_565 .
C23 K4 C21 51.62(15) . .
C22 K4 C21 27.46(15) . .
C24 K4 C21 68.77(14) . .
C17 K4 C21 75.00(14) . .
N2 K4 C18 143.81(14) 1_565 .
C23 K4 C18 69.37(13) . .
C22 K4 C18 75.91(13) . .
C24 K4 C18 51.24(14) . .
C17 K4 C18 26.95(15) . .
C21 K4 C18 68.38(15) . .
N2 K4 C19 157.39(13) 1_565 .
C23 K4 C19 75.34(12) . .
C22 K4 C19 68.84(13) . .
C24 K4 C19 68.10(14) . .
C17 K4 C19 50.43(15) . .
C21 K4 C19 50.68(16) . .
C18 K4 C19 26.53(17) . .
N2 K4 C20 160.03(14) 1_565 .
C23 K4 C20 68.59(14) . .
C22 K4 C20 51.16(15) . .
C24 K4 C20 74.57(13) . .
C17 K4 C20 67.79(15) . .
C21 K4 C20 26.57(16) . .
C18 K4 C20 50.54(16) . .
C19 K4 C20 26.74(16) . .
N2 K4 C44 81.03(16) 1_565 1_565
C23 K4 C44 138.9(2) . 1_565
C22 K4 C44 145.29(18) . 1_565
C24 K4 C44 112.87(19) . 1_565
C17 K4 C44 87.22(18) . 1_565
C21 K4 C44 123.45(18) . 1_565
C18 K4 C44 72.01(17) . 1_565
C19 K4 C44 76.52(17) . 1_565
C20 K4 C44 97.00(18) . 1_565
N2 K4 C35 58.72(13) 1_565 1_565
C23 K4 C35 116.66(15) . 1_565
C22 K4 C35 97.59(14) . 1_565
C24 K4 C35 143.18(15) . 1_565
C17 K4 C35 166.71(14) . 1_565
C21 K4 C35 92.60(15) . 1_565
C18 K4 C35 150.85(17) . 1_565
C19 K4 C35 124.52(16) . 1_565
C20 K4 C35 103.12(15) . 1_565
C44 K4 C35 103.92(19) 1_565 1_565
N2 K4 C45 76.58(15) 1_565 1_565
C23 K4 C45 156.61(16) . 1_565
C22 K4 C45 143.31(18) . 1_565
C24 K4 C45 135.65(18) . 1_565
C17 K4 C45 108.70(17) . 1_565
C21 K4 C45 115.89(19) . 1_565
C18 K4 C45 87.84(16) . 1_565
C19 K4 C45 81.89(16) . 1_565
C20 K4 C45 93.18(18) . 1_565
C44 K4 C45 25.0(2) 1_565 1_565
C35 K4 C45 80.79(18) 1_565 1_565
N1 SI1 C6 110.6(2) . .
N1 SI1 C7 113.7(2) . .
C6 SI1 C7 105.9(3) . .
N1 SI1 C8 114.0(2) . .
C6 SI1 C8 104.9(3) . .
C7 SI1 C8 107.2(3) . .
N1 SI1 K2 55.97(14) . .
C6 SI1 K2 73.40(17) . .
C7 SI1 K2 86.1(2) . .
C8 SI1 K2 166.36(18) . .
N1 SI1 CA1 34.32(13) . .
C6 SI1 CA1 86.11(19) . .
C7 SI1 CA1 146.4(2) . .
C8 SI1 CA1 99.45(18) . .
K2 SI1 CA1 67.03(3) . .
N1 SI2 C10 116.0(2) . .
N1 SI2 C9 109.6(2) . .
C10 SI2 C9 106.5(2) . .
N1 SI2 C11 113.7(2) . .
C10 SI2 C11 105.4(2) . .
C9 SI2 C11 104.8(2) . .
N1 SI2 CA1 41.88(13) . .
C10 SI2 CA1 130.63(18) . .
C9 SI2 CA1 67.72(16) . .
C11 SI2 CA1 123.72(16) . .
N1 SI2 K2 52.56(13) . .
C10 SI2 K2 143.12(18) . .
C9 SI2 K2 110.26(17) . .
C11 SI2 K2 62.97(16) . .
CA1 SI2 K2 68.18(3) . .
N2 SI3 C33 110.0(2) . .
N2 SI3 C35 112.1(2) . .
C33 SI3 C35 106.4(2) . .
N2 SI3 C34 115.9(2) . .
C33 SI3 C34 106.6(2) . .
C35 SI3 C34 105.4(3) . .
N2 SI3 CA3 39.14(13) . .
C33 SI3 CA3 74.34(15) . .
C35 SI3 CA3 108.53(18) . .
C34 SI3 CA3 144.3(2) . .
N2 SI3 K4 50.93(14) . 1_545
C33 SI3 K4 130.22(16) . 1_545
C35 SI3 K4 61.60(17) . 1_545
C34 SI3 K4 123.20(19) . 1_545
CA3 SI3 K4 66.49(3) . 1_545
N2 SI4 C30 114.3(2) . .
N2 SI4 C32 108.3(2) . .
C30 SI4 C32 106.0(3) . .
N2 SI4 C31 114.5(2) . .
C30 SI4 C31 107.0(3) . .
C32 SI4 C31 106.2(3) . .
N2 SI4 CA3 40.55(14) . .
C30 SI4 CA3 105.29(17) . .
C32 SI4 CA3 73.66(17) . .
C31 SI4 CA3 146.28(19) . .
N2 SI4 K4 52.15(14) . 1_545
C30 SI4 K4 165.91(17) . 1_545
C32 SI4 K4 83.98(17) . 1_545
C31 SI4 K4 78.95(18) . 1_545
CA3 SI4 K4 67.43(3) . 1_545

loop_
_geom_bond_atom_site_label_1
_geom_bond_atom_site_label_2
_geom_bond_distance
_geom_bond_site_symmetry_2
C6 SI1 1.879(6) .
C6 K2 3.488(5) .
C7 SI1 1.879(6) .
C8 SI1 1.883(6) .
C9 SI2 1.883(5) .
C9 CA1 3.154(5) .
C10 SI2 1.872(5) .
C11 SI2 1.896(5) .
C11 K2 3.248(5) .
C13 O1 1.440(6) .
C13 C14 1.511(8) .
C14 C15 1.511(10) .
C15 C16 1.494(8) .
C16 O1 1.457(7) .
C17 C18 1.409(8) .
C17 C24 1.410(7) .
C17 CA1 2.653(5) .
C17 K4 3.019(5) .
C18 C19 1.399(9) .
C18 CA1 2.697(5) .
C18 K4 3.028(5) .
C19 C20 1.421(9) .
C19 CA1 2.690(5) .
C19 K4 3.068(5) .
C20 C21 1.404(8) .
C20 CA1 2.683(5) .
C20 K4 3.079(5) .
C21 C22 1.424(8) .
C21 CA1 2.698(5) .
C21 K4 3.027(5) .
C22 C23 1.399(8) .
C22 CA1 2.710(5) .
C22 K4 2.968(5) .
C22 K2 3.159(5) .
C23 C24 1.411(7) .
C23 CA1 2.684(5) .
C23 K4 2.954(5) .
C23 K2 3.213(5) .
C24 CA1 2.642(5) .
C24 K4 3.000(5) .
C30 SI4 1.873(5) .
C31 SI4 1.885(6) .
C32 SI4 1.880(5) .
C33 SI3 1.874(5) .
C34 SI3 1.880(5) .
C35 SI3 1.876(6) .
C35 K4 3.172(6) 1_545
C37 O2 1.459(7) .
C37 C38 1.510(9) .
C38 C39 1.512(10) .
C39 C40 1.504(10) .
C40 O2 1.445(7) .
C49 C54 1.369(12) .
C49 C50 1.407(11) .
C50 C51 1.363(11) .
C51 C52 1.385(12) .
C52 C53 1.373(11) .
C53 C54 1.381(11) .
N1 SI2 1.694(4) .
N1 SI1 1.705(4) .
N1 CA1 2.369(4) .
N1 K2 2.933(4) .
N2 SI4 1.695(4) .
N2 SI3 1.699(4) .
N2 CA3 2.364(4) .
N2 K4 2.853(4) 1_545
O1 CA1 2.427(3) .
O2 CA3 2.391(4) .
CA1 SI2 3.3428(15) .
K2 C44 2.946(7) .
K2 C45 2.971(7) .
K2 C43 2.994(7) .
K2 C41 3.016(7) .
K2 C42 3.027(7) .
K2 C48 3.049(7) .
K2 C46 3.051(7) .
K2 C47 3.079(7) .
CA3 C47 2.626(8) .
CA3 C43 2.631(8) .
CA3 C46 2.635(8) .
CA3 C42 2.636(7) .
CA3 C48 2.656(7) .
CA3 C44 2.670(8) .
CA3 C41 2.674(7) .
CA3 C45 2.678(8) .
CA3 SI4 3.3793(15) .
CA3 SI3 3.4247(16) .
C41 C48 1.326(11) .
C41 C42 1.349(11) .
C42 C43 1.374(11) .
C43 C44 1.397(12) .
C44 C45 1.406(11) .
C44 K4 3.151(7) 1_545
C45 C46 1.465(11) .
C45 K4 3.304(7) 1_545
C46 C47 1.434(11) .
C47 C48 1.438(12) .
K4 N2 2.853(4) 1_565
K4 C44 3.151(7) 1_565
K4 C35 3.172(6) 1_565
K4 C45 3.304(7) 1_565
SI3 K4 3.6010(17) 1_545
SI4 K4 3.5600(17) 1_545
